data_2006946
loop_
_publ_author_name
'Kakuda, Hiroko'
'Helal, Amr M.'
'Nakamura, Norio'
'Hattori, Masao'

_publ_section_title
;
 8\a-Hydroxy-11\a,13-dihydrozaluzanin C
;
_journal_issue 1
_journal_name_full 'Acta Crystallographica Section C'
_journal_page_first 113
_journal_page_last 114
_journal_paper_doi 10.1107/S0108270197012924
_journal_volume 54
_journal_year 1998
_chemical_formula_iupac 'C15 H20 O4 '
_chemical_formula_moiety 'C15 H20 O4 '
_chemical_formula_sum 'C15 H20 O4'
_chemical_formula_weight 264.32
_chemical_melting_point 442
_chemical_name_common ' 8\a-Hydroxy-11\a,13-dihydrozaluzanin C'
_chemical_name_systematic
; Decahydro-4,8-dihydroxy-3-methyl-6,9-
bis(methylene)-azuleno[4,5-b]furan-2(3H)-one
;
_space_group_IT_number 145
_symmetry_cell_setting trigonal
_symmetry_space_group_name_Hall 'P 32'
_symmetry_space_group_name_H-M 'P 32'
_audit_creation_method SHELXL
_cell_angle_alpha 90
_cell_angle_beta 90
_cell_angle_gamma 120
_cell_formula_units_Z 3
_cell_length_a 9.221(4)
_cell_length_b 9.221(4)
_cell_length_c 14.006(6)
_cell_measurement_reflns_used 25
_cell_measurement_temperature 293
_cell_measurement_theta_max 12.0
_cell_measurement_theta_min 10.2
_cell_volume 1031.3(8)
_computing_cell_refinement 'MSC/AFC Diffractometer Control Software'
_computing_data_collection
;MSC/AFC Diffractometer Control Software (Molecular Structure Corporation,
 1992)
;
_computing_data_reduction 'TEXSAN (Molecular Structure Corporation, 1995)'
_computing_molecular_graphics ' ORTEPII (Johnson, 1976), CHARON (Lauher, 1989)'
_computing_publication_material TEXSAN
_computing_structure_refinement 'SHELXL93 (Sheldrick, 1993)'
_computing_structure_solution 'SIR92 (Altomare et al., 1994)'
_diffrn_ambient_temperature 293
_diffrn_measurement_device_type 'Rigaku AFC7R'
_diffrn_measurement_method \w-2\q
_diffrn_radiation_monochromator graphite
_diffrn_radiation_source 'Rigaku rotating anode'
_diffrn_radiation_type 'Mo K\a'
_diffrn_radiation_wavelength 0.71069
_diffrn_reflns_av_R_equivalents 0.0293
_diffrn_reflns_av_sigmaI/netI 0.0547
_diffrn_reflns_limit_h_max 10
_diffrn_reflns_limit_h_min -10
_diffrn_reflns_limit_k_max 11
_diffrn_reflns_limit_k_min 0
_diffrn_reflns_limit_l_max 18
_diffrn_reflns_limit_l_min 0
_diffrn_reflns_number 1780
_diffrn_reflns_reduction_process 'Lp corrections applied'
_diffrn_reflns_theta_max 27.48
_diffrn_reflns_theta_min 2.55
_diffrn_standards_decay_% 0.68
_diffrn_standards_interval_count 150
_diffrn_standards_number 3
_exptl_absorpt_coefficient_mu 0.092
_exptl_absorpt_correction_type none
_exptl_crystal_colour colourless
_exptl_crystal_density_diffrn 1.277
_exptl_crystal_density_meas ?
_exptl_crystal_description prismatic
_exptl_crystal_F_000 426.00
_exptl_crystal_size_max 0.340
_exptl_crystal_size_mid 0.310
_exptl_crystal_size_min 0.170
_refine_diff_density_max 0.156
_refine_diff_density_min -0.161
_refine_ls_extinction_method none
_refine_ls_goodness_of_fit_all 0.920
_refine_ls_goodness_of_fit_ref 0.926
_refine_ls_hydrogen_treatment noref
_refine_ls_matrix_type full
_refine_ls_number_constraints 0
_refine_ls_number_parameters 172
_refine_ls_number_reflns 1636
_refine_ls_number_restraints 1
_refine_ls_restrained_S_all 0.919
_refine_ls_restrained_S_obs 0.925
_refine_ls_R_factor_all 0.0855
_refine_ls_R_factor_gt 0.0445
_refine_ls_shift/su_max -0.011
_refine_ls_shift/su_mean 0.001
_refine_ls_structure_factor_coef Fsqd
_refine_ls_weighting_details
;w = 1/[\s^2^(Fo^2^)+(0.1000P)^2^]
where P = (Fo^2^+2Fc^2^)/3
;
_refine_ls_weighting_scheme calc
_refine_ls_wR_factor_all 0.1466
_refine_ls_wR_factor_ref 0.1211
_reflns_number_gt 1150
_reflns_number_total 1636
_reflns_threshold_expression I>2\s(I)
_cod_data_source_file na1327.cif
_cod_data_source_block I
_cod_depositor_comments
;
The following automatic conversions were performed:

'_exptl_crystal_density_meas' value 'not measured' was changed to '?'
- the value is perceived as not measured.

Automatic conversion script
Id: cif_fix_values 3008 2015-01-20 13:52:24Z robertas 
;
_cod_original_cell_volume 1031.4(9)
_cod_original_sg_symbol_Hall 'P 32 '
_cod_original_sg_symbol_H-M 'P 32 '
_cod_original_formula_sum 'C15 H20 O4 '
_cod_database_code 2006946

loop_
_symmetry_equiv_pos_as_xyz
'  +x,  +y,  +z'
'  -y,  +x-y,  2/3+z'
'  -x+y,  -x,  1/3+z'

loop_
_atom_site_label
_atom_site_fract_x
_atom_site_fract_y
_atom_site_fract_z
_atom_site_U_iso_or_equiv
_atom_site_adp_type
_atom_site_calc_flag
_atom_site_calc_attached_atom
_atom_site_refinement_flags
_atom_site_occupancy
O3 1.2639(5) .6758(5) .1951(2) .0642(10) Uani d . . 1.00
O6 .7788(3) .5767(4) .2761(2) .0449(7) Uani d . . 1.00
O8 .4406(3) .6381(4) .0495(2) .0439(7) Uani d . . 1.00
O12 .5726(5) .4177(6) .3770(2) .0778(13) Uani d . . 1.00
C1 1.0087(5) .7947(5) .0520(3) .0389(9) Uani d . . 1.00
C2 1.1192(6) .7159(6) .0575(3) .0485(11) Uani d . . 1.00
C3 1.2186(5) .7854(6) .1486(3) .0470(10) Uani d . . 1.00
C4 1.1068(5) .8195(5) .2134(3) .0390(9) Uani d . . 1.00
C5 .9530(5) .7908(5) .1581(3) .0346(8) Uani d . . 1.00
C6 .7928(4) .6239(5) .1759(3) .0311(7) Uani d . . 1.00
C7 .6309(5) .6272(5) .1570(3) .0333(8) Uani d . . 1.00
C8 .5838(5) .6166(5) .0518(2) .0344(8) Uani d . . 1.00
C9 .7250(5) .7522(6) -.0087(3) .0429(9) Uani d . . 1.00
C10 .8709(6) .7215(6) -.0218(3) .0453(10) Uani d . . 1.00
C11 .5045(5) .4902(5) .2235(3) .0372(8) Uani d . . 1.00
C12 .6154(5) .4881(6) .3017(3) .0446(9) Uani d . . 1.00
C13 .4016(6) .3150(5) .1818(4) .0549(12) Uani d . . 1.00
C14 .8744(8) .6362(9) -.0947(4) .072(2) Uani d . . 1.00
C15 1.1461(5) .8793(6) .3001(4) .0508(11) Uani d . . 1.00
H1 1.0713 .8912 .0362 .0431 Uiso d . . 1.00
H2a 1.0590 .6026 .0622 .0494 Uiso d . . 1.00
H2b 1.1861 .7216 .0025 .0494 Uiso d . . 1.00
H3 1.3297 .8839 .1285 .0532 Uiso d . . 1.00
H5 .9348 .8893 .1760 .0355 Uiso d . . 1.00
H6 .7947 .5374 .1417 .0329 Uiso d . . 1.00
H7 .6539 .7330 .1785 .0342 Uiso d . . 1.00
H8 .5525 .5056 .0288 .0355 Uiso d . . 1.00
H9a .7698 .8712 .0215 .0443 Uiso d . . 1.00
H9b .6945 .7628 -.0695 .0443 Uiso d . . 1.00
H11 .4260 .5098 .2557 .0393 Uiso d . . 1.00
H13a .3282 .2273 .2316 .0570 Uiso d . . 1.00
H13b .4750 .2884 .1514 .0570 Uiso d . . 1.00
H13c .3244 .3240 .1395 .0570 Uiso d . . 1.00
H14a .9462 .6053 -.1043 .0735 Uiso d . . 1.00
H14b .7846 .5726 -.1434 .0735 Uiso d . . 1.00
H15a 1.0735 .9046 .3434 .0532 Uiso d . . 1.00
H15b 1.2483 .8922 .3311 .0532 Uiso d . . 1.00
H30 1.2997 .6331 .1473 .0646 Uiso d . . 1.00
H80 .4085 .6212 -.0106 .0443 Uiso d . . 1.00

loop_
_atom_site_aniso_label
_atom_site_aniso_U_11
_atom_site_aniso_U_22
_atom_site_aniso_U_33
_atom_site_aniso_U_12
_atom_site_aniso_U_13
_atom_site_aniso_U_23
O3 .078(2) .110(3) .044(2) .076(2) .021(2) .024(2)
O6 .041(2) .055(2) .0327(14) .0195(14) .0000(12) .0124(13)
O8 .043(2) .067(2) .0329(14) .0361(14) -.0068(12) -.0058(13)
O12 .054(2) .109(3) .040(2) .018(2) .005(2) .030(2)
C1 .041(2) .041(2) .038(2) .022(2) .011(2) .016(2)
C2 .056(3) .071(3) .040(2) .047(2) .020(2) .017(2)
C3 .038(2) .059(3) .049(2) .027(2) .011(2) .016(2)
C4 .036(2) .036(2) .045(2) .017(2) .004(2) .006(2)
C5 .036(2) .037(2) .036(2) .022(2) .001(2) .002(2)
C6 .035(2) .034(2) .026(2) .019(2) .0031(14) .0035(14)
C7 .038(2) .038(2) .027(2) .022(2) .003(2) .0021(15)
C8 .039(2) .040(2) .031(2) .025(2) -.001(2) -.003(2)
C9 .047(2) .056(2) .031(2) .030(2) .002(2) .012(2)
C10 .046(2) .057(3) .037(2) .028(2) .011(2) .014(2)
C11 .035(2) .045(2) .031(2) .019(2) .005(2) .000(2)
C12 .041(2) .049(2) .039(2) .019(2) .006(2) .010(2)
C13 .054(3) .040(2) .053(3) .011(2) .002(2) -.002(2)
C14 .076(4) .111(5) .048(3) .060(4) .007(3) -.013(3)
C15 .041(2) .054(3) .062(3) .028(2) -.006(2) -.008(2)

loop_
_atom_type_symbol
_atom_type_description
_atom_type_scat_dispersion_real
_atom_type_scat_dispersion_imag
_atom_type_scat_source
C C 0.0033 0.0016
;International Tables for Crystallography
(1992, Vol. C, Tables 4.2.6.8 and 6.1.1.4)
;
H H 0.000 0.000
;International Tables for Crystallography
(1992, Vol. C, Table 6.1.1.2)
;
O O 0.0106 0.0060
;International Tables for Crystallography
(1992, Vol. C, Tables 4.2.6.8 and 6.1.1.4)
;

loop_
_geom_angle_atom_site_label_1
_geom_angle_atom_site_label_2
_geom_angle_atom_site_label_3
_geom_angle
_geom_angle_publ_flag
C6 O6 C12 109.9(3) no
C2 C1 C5 103.3(3) yes
C2 C1 C10 115.9(4) yes
C5 C1 C10 116.5(3) yes
C1 C2 C3 104.5(4) no
O3 C3 C2 114.5(4) yes
O3 C3 C4 110.0(3) yes
C2 C3 C4 105.1(3) yes
C3 C4 C5 109.3(4) no
C3 C4 C15 124.6(4) no
C5 C4 C15 125.8(4) no
C1 C5 C4 102.3(3) yes
C1 C5 C6 108.6(3) yes
C4 C5 C6 116.1(3) yes
O6 C6 C5 110.8(3) yes
O6 C6 C7 103.4(3) yes
C5 C6 C7 114.4(3) yes
C6 C7 C8 114.5(3) yes
C6 C7 C11 103.1(3) yes
C8 C7 C11 117.3(3) yes
O8 C8 C7 105.4(3) yes
O8 C8 C9 109.9(3) yes
C7 C8 C9 112.5(3) yes
C8 C9 C10 112.6(3) no
C1 C10 C9 117.3(4) no
C1 C10 C14 122.6(4) no
C9 C10 C14 120.0(4) no
C7 C11 C12 102.2(3) yes
C7 C11 C13 117.1(3) yes
C12 C11 C13 109.4(4) yes
O6 C12 O12 121.7(4) no
O6 C12 C11 110.9(3) no
O12 C12 C11 127.3(4) no
C3 O3 H30 105.4 no
C8 O8 H80 104.4 no
C2 C1 H1 105.0 no
C5 C1 H1 109.2 no
C10 C1 H1 106.4 no
C1 C2 H2a 112.6 no
C1 C2 H2b 119.5 no
C3 C2 H2a 108.6 no
C3 C2 H2b 114.3 no
H2a C2 H2b 97.2 no
O3 C3 H3 103.8 no
C2 C3 H3 105.8 no
C4 C3 H3 117.9 no
C1 C5 H5 113.9 no
C4 C5 H5 105.7 no
C6 C5 H5 110.2 no
O6 C6 H6 105.9 no
C5 C6 H6 110.7 no
C7 C6 H6 111.2 no
C6 C7 H7 104.5 no
C8 C7 H7 106.6 no
C11 C7 H7 110.2 no
O8 C8 H8 109.3 no
C7 C8 H8 108.3 no
C9 C8 H8 111.2 no
C8 C9 H9a 111.2 no
C8 C9 H9b 114.8 no
C10 C9 H9a 108.8 no
C10 C9 H9b 104.7 no
H9a C9 H9b 104.2 no
C7 C11 H11 118.3 no
C12 C11 H11 104.2 no
C13 C11 H11 104.8 no
C11 C13 H13a 113.1 no
C11 C13 H13b 107.8 no
C11 C13 H13c 103.8 no
H13a C13 H13b 112.6 no
H13a C13 H13c 105.2 no
H13b C13 H13c 114.1 no
C10 C14 H14a 125.8 no
C10 C14 H14b 128.6 no
H14a C14 H14b 104.5 no
C4 C15 H15a 125.3 no
C4 C15 H15b 120.3 no
H15a C15 H15b 114.1 no

loop_
_geom_bond_atom_site_label_1
_geom_bond_atom_site_label_2
_geom_bond_site_symmetry_1
_geom_bond_site_symmetry_2
_geom_bond_distance
_geom_bond_publ_flag
O3 C3 . . 1.429(5) no
O6 C6 . . 1.457(4) no
O6 C12 . . 1.355(5) no
O8 C8 . . 1.430(4) no
O12 C12 . . 1.197(5) no
C1 C2 . . 1.520(6) yes
C1 C5 . . 1.566(5) yes
C1 C10 . . 1.510(7) yes
C2 C3 . . 1.513(7) yes
C3 C4 . . 1.519(6) no
C4 C5 . . 1.518(6) no
C4 C15 . . 1.308(6) no
C5 C6 . . 1.529(5) no
C6 C7 . . 1.531(5) no
C7 C8 . . 1.525(5) no
C7 C11 . . 1.533(5) no
C8 C9 . . 1.532(5) no
C9 C10 . . 1.519(6) yes
C10 C14 . . 1.299(7) no
C11 C12 . . 1.506(6) no
C11 C13 . . 1.523(6) no
O3 H30 . . .917 no
O8 H80 . . .880 no
C1 H1 . . .813 no
C2 H2a . . .908 no
C2 H2b . . .972 no
C3 H3 . . 1.011 no
C5 H5 . . 1.034 no
C6 H6 . . .938 no
C7 H7 . . .939 no
C8 H8 . . .969 no
C9 H9a . . 1.049 no
C9 H9b . . .917 no
C11 H11 . . .944 no
C13 H13a . . 1.025 no
C13 H13b . . .930 no
C13 H13c . . .962 no
C14 H14a . . .852 no
C14 H14b . . 1.005 no
C15 H15a . . 1.013 no
C15 H15b . . .989 no

loop_
_geom_contact_atom_site_label_1
_geom_contact_atom_site_label_2
_geom_contact_distance
_geom_contact_site_symmetry_1
_geom_contact_site_symmetry_2
O3 O8 2.739(5) 1_555 1_655
O8 O3 2.790(5) 1_555 2_654

loop_
_geom_hbond_atom_site_label_D
_geom_hbond_atom_site_label_H
_geom_hbond_atom_site_label_A
_geom_hbond_site_symmetry_D
_geom_hbond_site_symmetry_H
_geom_hbond_site_symmetry_A
_geom_hbond_distance_DH
_geom_hbond_distance_HA
_geom_hbond_distance_DA
_geom_hbond_angle_DHA
_geom_hbond_publ_flag
O3 H30 O8 1_555 1_555 1_655 0.917 1.873 2.739(5) 156.5 yes
O8 H80 O3 1_555 1_555 2_654 0.880 1.912 2.790(5) 175.3 yes

loop_
_geom_torsion_atom_site_label_1
_geom_torsion_atom_site_label_2
_geom_torsion_atom_site_label_3
_geom_torsion_atom_site_label_4
_geom_torsion
_geom_torsion_publ_flag
O3 C3 C2 C1 149.6(3) no
O3 C3 C4 C5 -130.3(4) no
O3 C3 C4 C15 55.6(6) no
O6 C6 C5 C1 152.7(3) no
O6 C6 C5 C4 38.1(5) no
O6 C6 C7 C8 -160.8(3) no
O6 C6 C7 C11 -32.3(4) yes
O6 C12 C11 C7 -12.4(5) yes
O6 C12 C11 C13 112.3(4) no
O8 C8 C7 C6 -174.5(3) no
O8 C8 C7 C11 64.5(4) no
O8 C8 C9 C10 -171.2(3) no
O12 C12 O6 C6 170.2(5) no
O12 C12 C11 C7 168.9(5) no
O12 C12 C11 C13 -66.4(6) no
C1 C2 C3 C4 28.8(4) yes
C1 C5 C4 C3 -17.3(4) yes
C1 C5 C4 C15 156.7(4) no
C1 C5 C6 C7 -91.0(4) yes
C1 C10 C9 C8 -89.4(5) yes
C2 C1 C5 C4 34.6(4) yes
C2 C1 C5 C6 -88.7(4) no
C2 C1 C10 C9 159.9(4) no
C2 C1 C10 C14 -20.7(7) no
C2 C3 C4 C5 -6.6(4) yes
C2 C3 C4 C15 179.3(4) no
C3 C2 C1 C5 -39.7(4) yes
C3 C2 C1 C10 -168.4(3) no
C3 C4 C5 C6 100.7(4) no
C4 C5 C1 C10 162.9(3) no
C4 C5 C6 C7 154.4(3) no
C5 C1 C10 C9 38.0(5) yes
C5 C1 C10 C14 -142.5(5) no
C5 C6 O6 C12 148.9(3) no
C5 C6 C7 C8 78.6(4) yes
C5 C6 C7 C11 -152.8(3) no
C6 O6 C12 C11 -8.6(5) yes
C6 C5 C1 C10 39.6(4) yes
C6 C5 C4 C15 -85.3(5) no
C6 C7 C8 C9 -54.7(4) yes
C6 C7 C11 C12 26.9(4) yes
C6 C7 C11 C13 -92.5(4) no
C7 C6 O6 C12 25.9(4) yes
C7 C8 C9 C10 71.6(4) yes
C8 C7 C11 C12 153.7(3) no
C8 C7 C11 C13 34.3(5) no
C8 C9 C10 C14 91.1(6) no
C9 C8 C7 C11 -175.7(3) no

loop_
_cod_related_entry_id
_cod_related_entry_database
_cod_related_entry_code
1 ChemSpider 21186117
